data_2235436
loop_
_publ_author_name
'Yu, Chua-Hua'

_publ_section_title
;
 Diimidazolium phthalate monohydrate
;
_journal_coeditor_code GO2058
_journal_issue 7
_journal_name_full 'Acta Crystallographica Section E'
_journal_page_first o2295
_journal_paper_doi 10.1107/S1600536812028619
_journal_volume 68
_journal_year 2012
_chemical_formula_iupac '2C3 H5 N2 +, C8 H4 O4 2-, H2 O'
_chemical_formula_moiety '2(C3 H5 N2 +), C8 H4 O4 2-, H2 O'
_chemical_formula_sum 'C14 H16 N4 O5'
_chemical_formula_weight 320.31
_chemical_name_systematic
;
Diimidazolium phthalate monohydrate
;
_space_group_IT_number 14
_symmetry_cell_setting monoclinic
_symmetry_space_group_name_Hall '-P 2yn'
_symmetry_space_group_name_H-M 'P 1 21/n 1'
_atom_sites_solution_hydrogens geom
_atom_sites_solution_primary direct
_atom_sites_solution_secondary difmap
_audit_creation_method SHELXL-97
_cell_angle_alpha 90.00
_cell_angle_beta 103.85(3)
_cell_angle_gamma 90.00
_cell_formula_units_Z 4
_cell_length_a 9.1250(18)
_cell_length_b 12.979(3)
_cell_length_c 13.549(3)
_cell_measurement_reflns_used 3567
_cell_measurement_temperature 293(2)
_cell_measurement_theta_max 27.48
_cell_measurement_theta_min 3.06
_cell_volume 1558.0(6)
_computing_cell_refinement 'CrystalClear (Rigaku, 2005)'
_computing_data_collection 'CrystalClear (Rigaku, 2005)'
_computing_data_reduction 'CrystalClear (Rigaku, 2005)'
_computing_molecular_graphics 'DIAMOND (Brandenburg & Putz, 2005)'
_computing_publication_material 'SHELXL97 (Sheldrick, 2008)'
_computing_structure_refinement 'SHELXL97 (Sheldrick, 2008)'
_computing_structure_solution 'SHELXS97 (Sheldrick, 2008)'
_diffrn_ambient_temperature 293(2)
_diffrn_measured_fraction_theta_full 0.999
_diffrn_measured_fraction_theta_max 0.999
_diffrn_measurement_device_type 'Rigaku SCXmini'
_diffrn_measurement_method '\w scans'
_diffrn_radiation_monochromator graphite
_diffrn_radiation_source 'fine-focus sealed tube'
_diffrn_radiation_type MoK\a
_diffrn_radiation_wavelength 0.71073
_diffrn_reflns_av_R_equivalents 0.0443
_diffrn_reflns_av_sigmaI/netI 0.0348
_diffrn_reflns_limit_h_max 11
_diffrn_reflns_limit_h_min -11
_diffrn_reflns_limit_k_max 16
_diffrn_reflns_limit_k_min -16
_diffrn_reflns_limit_l_max 17
_diffrn_reflns_limit_l_min -17
_diffrn_reflns_number 15753
_diffrn_reflns_theta_full 27.48
_diffrn_reflns_theta_max 27.48
_diffrn_reflns_theta_min 3.06
_diffrn_standards_decay_% 0
_diffrn_standards_interval_count 180
_diffrn_standards_interval_time 9
_diffrn_standards_number 3
_exptl_absorpt_coefficient_mu 0.106
_exptl_absorpt_correction_T_max 0.973
_exptl_absorpt_correction_T_min 0.967
_exptl_absorpt_correction_type multi-scan
_exptl_absorpt_process_details '(CrystalClear; Rigaku, 2005)'
_exptl_crystal_colour colourless
_exptl_crystal_density_diffrn 1.366
_exptl_crystal_density_method 'not measured'
_exptl_crystal_description block
_exptl_crystal_F_000 672
_exptl_crystal_size_max 0.32
_exptl_crystal_size_mid 0.28
_exptl_crystal_size_min 0.26
_refine_diff_density_max 0.318
_refine_diff_density_min -0.499
_refine_ls_extinction_method none
_refine_ls_goodness_of_fit_ref 1.101
_refine_ls_hydrogen_treatment constr
_refine_ls_matrix_type full
_refine_ls_number_parameters 208
_refine_ls_number_reflns 3567
_refine_ls_number_restraints 0
_refine_ls_restrained_S_all 1.101
_refine_ls_R_factor_all 0.0753
_refine_ls_R_factor_gt 0.0580
_refine_ls_shift/su_max 0.000
_refine_ls_shift/su_mean 0.000
_refine_ls_structure_factor_coef Fsqd
_refine_ls_weighting_details 'calc w=1/[\s^2^(Fo^2^)+(0.0667P)^2^+0.3812P] where P=(Fo^2^+2Fc^2^)/3'
_refine_ls_weighting_scheme calc
_refine_ls_wR_factor_gt 0.1306
_refine_ls_wR_factor_ref 0.1405
_reflns_number_gt 2758
_reflns_number_total 3567
_reflns_threshold_expression I>2sigma(I)
_cod_data_source_file go2058.cif
_cod_data_source_block I
_cod_original_sg_symbol_H-M 'P 21/n'
_cod_database_code 2235436
_cod_database_fobs_code 2235436

loop_
_symmetry_equiv_pos_as_xyz
'x, y, z'
'-x+1/2, y+1/2, -z+1/2'
'-x, -y, -z'
'x-1/2, -y-1/2, z-1/2'

loop_
_atom_site_type_symbol
_atom_site_label
_atom_site_fract_x
_atom_site_fract_y
_atom_site_fract_z
_atom_site_U_iso_or_equiv
_atom_site_adp_type
_atom_site_calc_flag
_atom_site_refinement_flags
_atom_site_occupancy
_atom_site_symmetry_multiplicity
O O1 0.67631(14) 0.59458(9) 0.53305(10) 0.0375(3) Uani d . 1 1
O O2 0.92261(14) 0.61977(10) 0.57079(11) 0.0423(3) Uani d . 1 1
O O3 0.45616(13) 0.66464(9) 0.28714(10) 0.0386(3) Uani d . 1 1
O O4 0.67947(15) 0.59102(10) 0.30286(12) 0.0466(4) Uani d . 1 1
C C1 0.66990(17) 0.75577(12) 0.37728(12) 0.0242(3) Uani d . 1 1
C C2 0.64193(19) 0.85209(13) 0.33196(13) 0.0310(4) Uani d . 1 1
H H2 0.5809 0.8575 0.2665 0.037 Uiso calc R 1 1
C C3 0.7038(2) 0.93997(13) 0.38309(14) 0.0385(4) Uani d . 1 1
H H3 0.6833 1.0041 0.3523 0.046 Uiso calc R 1 1
C C4 0.7959(2) 0.93247(13) 0.47976(15) 0.0417(5) Uani d . 1 1
H H4 0.8372 0.9915 0.5144 0.050 Uiso calc R 1 1
C C5 0.8267(2) 0.83681(14) 0.52503(13) 0.0353(4) Uani d . 1 1
H H5 0.8898 0.8319 0.5899 0.042 Uiso calc R 1 1
C C6 0.76452(17) 0.74796(12) 0.47483(12) 0.0254(3) Uani d . 1 1
C C7 0.79001(18) 0.64612(13) 0.52933(12) 0.0266(4) Uani d . 1 1
C C8 0.59838(19) 0.66201(12) 0.31870(12) 0.0275(4) Uani d . 1 1
N N1 0.41475(17) 0.68481(12) 0.53530(12) 0.0390(4) Uani d . 1 1
H H1A 0.5080 0.6559 0.5268 0.047 Uiso d R 1 1
N N2 0.18863(17) 0.69028(12) 0.55394(12) 0.0375(4) Uani d . 1 1
H H2A 0.0940 0.6703 0.5552 0.045 Uiso d R 1 1
C C9 0.2907(2) 0.63160(14) 0.52810(15) 0.0385(4) Uani d . 1 1
H H9 0.2770 0.5631 0.5079 0.046 Uiso calc R 1 1
C C10 0.2510(2) 0.78435(16) 0.58006(18) 0.0499(5) Uani d . 1 1
H H10 0.2043 0.8406 0.6021 0.060 Uiso calc R 1 1
C C11 0.3926(2) 0.78088(16) 0.5680(2) 0.0548(6) Uani d . 1 1
H H11 0.4625 0.8344 0.5799 0.066 Uiso calc R 1 1
N N3 0.37146(18) 0.46491(12) 0.23556(11) 0.0375(4) Uani d . 1 1
H H3A 0.4030 0.5339 0.2521 0.045 Uiso d R 1 1
N N4 0.24322(18) 0.32527(12) 0.20991(12) 0.0403(4) Uani d . 1 1
H H4A 0.1710 0.2820 0.2070 0.048 Uiso d R 1 1
C C12 0.2391(2) 0.42411(14) 0.23263(15) 0.0398(4) Uani d . 1 1
H H12 0.1560 0.4590 0.2446 0.048 Uiso calc R 1 1
C C13 0.3841(2) 0.30217(16) 0.19825(16) 0.0446(5) Uani d . 1 1
H H13 0.4179 0.2383 0.1820 0.053 Uiso calc R 1 1
C C14 0.4641(2) 0.39014(16) 0.21490(16) 0.0452(5) Uani d . 1 1
H H14 0.5645 0.3983 0.2127 0.054 Uiso calc R 1 1
O O1W 0.99551(16) 0.57033(11) 0.32839(11) 0.0479(4) Uani d . 1 1
H H1WA 0.9020 0.5841 0.3250 0.072 Uiso d R 1 1
H H1WB 1.0210 0.5131 0.3660 0.072 Uiso d R 1 1

loop_
_atom_site_aniso_label
_atom_site_aniso_U_11
_atom_site_aniso_U_22
_atom_site_aniso_U_33
_atom_site_aniso_U_12
_atom_site_aniso_U_13
_atom_site_aniso_U_23
O1 0.0274(6) 0.0290(6) 0.0568(8) -0.0006(5) 0.0116(6) 0.0092(6)
O2 0.0250(6) 0.0430(8) 0.0569(8) 0.0060(6) 0.0058(6) 0.0199(6)
O3 0.0273(7) 0.0295(7) 0.0526(8) -0.0025(5) -0.0032(6) -0.0047(6)
O4 0.0372(8) 0.0359(7) 0.0664(9) 0.0010(6) 0.0118(7) -0.0221(6)
C1 0.0216(7) 0.0219(8) 0.0291(8) -0.0012(6) 0.0060(6) -0.0019(6)
C2 0.0316(9) 0.0288(9) 0.0295(9) 0.0003(7) 0.0015(7) 0.0029(7)
C3 0.0500(12) 0.0205(8) 0.0423(10) -0.0005(8) 0.0057(8) 0.0041(7)
C4 0.0529(12) 0.0236(9) 0.0434(11) -0.0073(8) 0.0016(9) -0.0066(7)
C5 0.0380(10) 0.0323(9) 0.0307(9) -0.0044(8) -0.0013(7) -0.0039(7)
C6 0.0219(8) 0.0242(8) 0.0299(8) 0.0000(6) 0.0056(6) 0.0003(6)
C7 0.0257(8) 0.0252(8) 0.0293(8) 0.0029(7) 0.0075(6) 0.0009(6)
C8 0.0265(8) 0.0255(8) 0.0288(8) -0.0020(7) 0.0037(6) -0.0015(6)
N1 0.0283(8) 0.0405(9) 0.0500(9) 0.0023(7) 0.0129(7) 0.0026(7)
N2 0.0290(8) 0.0320(8) 0.0522(9) -0.0025(6) 0.0113(7) -0.0003(7)
C9 0.0351(10) 0.0295(9) 0.0501(11) 0.0001(8) 0.0083(8) -0.0045(8)
C10 0.0416(12) 0.0293(10) 0.0811(16) -0.0004(9) 0.0194(11) -0.0093(10)
C11 0.0416(12) 0.0357(11) 0.0872(17) -0.0119(9) 0.0155(11) -0.0056(11)
N3 0.0434(9) 0.0313(8) 0.0373(8) -0.0099(7) 0.0088(7) -0.0018(6)
N4 0.0394(9) 0.0317(8) 0.0490(10) -0.0117(7) 0.0088(7) -0.0040(7)
C12 0.0403(11) 0.0346(10) 0.0458(11) -0.0065(8) 0.0126(9) -0.0049(8)
C13 0.0446(11) 0.0375(10) 0.0508(12) 0.0022(9) 0.0100(9) -0.0068(9)
C14 0.0340(10) 0.0504(12) 0.0527(12) -0.0067(9) 0.0131(9) -0.0013(10)
O1W 0.0393(8) 0.0419(8) 0.0624(10) 0.0004(6) 0.0116(7) 0.0079(7)

loop_
_atom_type_symbol
_atom_type_description
_atom_type_scat_dispersion_real
_atom_type_scat_dispersion_imag
_atom_type_scat_source
C C 0.0033 0.0016 'International Tables Vol C Tables 4.2.6.8 and 6.1.1.4'
H H 0.0000 0.0000 'International Tables Vol C Tables 4.2.6.8 and 6.1.1.4'
N N 0.0061 0.0033 'International Tables Vol C Tables 4.2.6.8 and 6.1.1.4'
O O 0.0106 0.0060 'International Tables Vol C Tables 4.2.6.8 and 6.1.1.4'

loop_
_geom_angle_atom_site_label_1
_geom_angle_atom_site_label_2
_geom_angle_atom_site_label_3
_geom_angle
C2 C1 C6 119.30(14)
C2 C1 C8 118.78(14)
C6 C1 C8 121.91(14)
C3 C2 C1 120.73(15)
C3 C2 H2 119.6
C1 C2 H2 119.6
C4 C3 C2 120.01(16)
C4 C3 H3 120.0
C2 C3 H3 120.0
C3 C4 C5 119.80(16)
C3 C4 H4 120.1
C5 C4 H4 120.1
C4 C5 C6 120.81(16)
C4 C5 H5 119.6
C6 C5 H5 119.6
C5 C6 C1 119.34(15)
C5 C6 C7 119.47(14)
C1 C6 C7 121.02(14)
O1 C7 O2 124.02(15)
O1 C7 C6 117.34(14)
O2 C7 C6 118.61(14)
O4 C8 O3 124.83(15)
O4 C8 C1 119.42(15)
O3 C8 C1 115.72(14)
C9 N1 C11 108.42(17)
C9 N1 H1A 124.0
C11 N1 H1A 127.1
C9 N2 C10 108.12(16)
C9 N2 H2A 125.4
C10 N2 H2A 126.5
N1 C9 N2 109.25(16)
N1 C9 H9 125.4
N2 C9 H9 125.4
C11 C10 N2 107.09(18)
C11 C10 H10 126.5
N2 C10 H10 126.5
C10 C11 N1 107.11(18)
C10 C11 H11 126.4
N1 C11 H11 126.4
C12 N3 C14 108.62(16)
C12 N3 H3A 127.8
C14 N3 H3A 123.5
C12 N4 C13 108.66(16)
C12 N4 H4A 125.5
C13 N4 H4A 125.7
N3 C12 N4 108.79(18)
N3 C12 H12 125.6
N4 C12 H12 125.6
C14 C13 N4 106.43(18)
C14 C13 H13 126.8
N4 C13 H13 126.8
C13 C14 N3 107.50(18)
C13 C14 H14 126.2
N3 C14 H14 126.2
H1WA O1W H1WB 108.6

loop_
_geom_bond_atom_site_label_1
_geom_bond_atom_site_label_2
_geom_bond_distance
O1 C7 1.246(2)
O2 C7 1.253(2)
O3 C8 1.266(2)
O4 C8 1.232(2)
C1 C2 1.389(2)
C1 C6 1.399(2)
C1 C8 1.513(2)
C2 C3 1.383(2)
C2 H2 0.9300
C3 C4 1.380(3)
C3 H3 0.9300
C4 C5 1.384(3)
C4 H4 0.9300
C5 C6 1.389(2)
C5 H5 0.9300
C6 C7 1.505(2)
N1 C9 1.309(2)
N1 C11 1.355(3)
N1 H1A 0.9615
N2 C9 1.314(2)
N2 C10 1.358(2)
N2 H2A 0.9055
C9 H9 0.9300
C10 C11 1.342(3)
C10 H10 0.9300
C11 H11 0.9300
N3 C12 1.310(2)
N3 C14 1.360(3)
N3 H3A 0.9507
N4 C12 1.322(2)
N4 C13 1.365(3)
N4 H4A 0.8591
C12 H12 0.9300
C13 C14 1.345(3)
C13 H13 0.9300
C14 H14 0.9300
O1W H1WA 0.8623
O1W H1WB 0.8997

loop_
_geom_hbond_atom_site_label_D
_geom_hbond_atom_site_label_H
_geom_hbond_atom_site_label_A
_geom_hbond_site_symmetry_A
_geom_hbond_distance_DH
_geom_hbond_distance_HA
_geom_hbond_distance_DA
_geom_hbond_angle_DHA
N1 H1A O1 . 0.96 1.71 2.665(2) 170
N2 H2A O2 1_455 0.91 1.75 2.655(2) 172
N3 H3A O3 . 0.95 1.80 2.747(2) 177
N3 H3A O4 . 0.95 2.56 3.191(2) 124
N4 H4A O3 2_545 0.86 1.93 2.774(2) 168
O1W H1WA O4 . 0.86 1.98 2.834(2) 170
O1W H1WB O2 3_766 0.90 1.94 2.8326(19) 172

loop_
_geom_torsion_atom_site_label_1
_geom_torsion_atom_site_label_2
_geom_torsion_atom_site_label_3
_geom_torsion_atom_site_label_4
_geom_torsion
C6 C1 C2 C3 -1.4(3)
C8 C1 C2 C3 179.38(16)
C1 C2 C3 C4 0.8(3)
C2 C3 C4 C5 0.3(3)
C3 C4 C5 C6 -0.7(3)
C4 C5 C6 C1 0.1(3)
C4 C5 C6 C7 -175.09(17)
C2 C1 C6 C5 1.0(2)
C8 C1 C6 C5 -179.85(16)
C2 C1 C6 C7 176.10(15)
C8 C1 C6 C7 -4.7(2)
C5 C6 C7 O1 125.27(18)
C1 C6 C7 O1 -49.8(2)
C5 C6 C7 O2 -52.5(2)
C1 C6 C7 O2 132.45(17)
C2 C1 C8 O4 122.83(18)
C6 C1 C8 O4 -56.3(2)
C2 C1 C8 O3 -55.5(2)
C6 C1 C8 O3 125.37(17)
C11 N1 C9 N2 0.7(2)
C10 N2 C9 N1 -0.9(2)
C9 N2 C10 C11 0.7(3)
N2 C10 C11 N1 -0.3(3)
C9 N1 C11 C10 -0.2(3)
C14 N3 C12 N4 -0.5(2)
C13 N4 C12 N3 0.2(2)
C12 N4 C13 C14 0.1(2)
N4 C13 C14 N3 -0.4(2)
C12 N3 C14 C13 0.6(2)

loop_
_cod_related_entry_id
_cod_related_entry_database
_cod_related_entry_code
1 ChemSpider 30657867
